data_7719808
loop_
_publ_author_name
'Amanyazova, Botagoz'
'Shatruk, Michael'
'Yergeshbayeva, Sandugash'
'Choi, Eun Sang'
'Erkasov, Rakhmetulla'

_publ_section_title
;
 Spin-Crossover Semiconductors Based on Homoleptic Tris-Diimine Fe(II)
 Complexes with Fractionally Charged TCNQ&#x2022;\d- Anions
;
_journal_name_full 'Dalton Transactions'
_journal_paper_doi 10.1039/D5DT02365C
_journal_year 2025
_chemical_formula_moiety 'C18 H15 Fe N9 S3, 3(C12 H4 N4)'
_chemical_formula_sum 'C54 H27 Fe N21 S3'
_chemical_formula_weight 1121.99
_space_group_crystal_system monoclinic
_space_group_IT_number 15
_space_group_name_Hall '-C 2yc'
_space_group_name_H-M_alt 'C 1 2/c 1'
_atom_sites_solution_hydrogens mixed
_audit_creation_date 2025-01-06
_audit_creation_method
;
Olex2 1.5
(compiled 2024.02.16 svn.r378c4104 for OlexSys, GUI svn.r6928)
;
_audit_update_record
;
2025-03-25 deposited with the CCDC.	2025-11-03 downloaded from the CCDC.
;
_cell_angle_alpha 90
_cell_angle_beta 98.304(3)
_cell_angle_gamma 90
_cell_formula_units_Z 4
_cell_length_a 33.6774(11)
_cell_length_b 9.8498(3)
_cell_length_c 15.4982(5)
_cell_measurement_reflns_used 6740
_cell_measurement_temperature 229.99(13)
_cell_measurement_theta_max 32.9980
_cell_measurement_theta_min 3.6470
_cell_volume 5087.1(3)
_computing_cell_refinement 'CrysAlisPro 1.171.43.137a (Rigaku OD, 2024)'
_computing_data_collection 'CrysAlisPro system (CCD 42.67a (release 29-08-2022))'
_computing_data_reduction 'CrysAlisPro 1.171.43.137a (Rigaku OD, 2024)'
_computing_molecular_graphics 'Olex2 1.5 (Dolomanov et al., 2009)'
_computing_publication_material 'Olex2 1.5 (Dolomanov et al., 2009)'
_computing_structure_refinement 'SHELXL 2019/3 (Sheldrick, 2015)'
_computing_structure_solution 'SHELXT 2018/2 (Sheldrick, 2018)'
_diffrn_ambient_environment N~2~
_diffrn_ambient_temperature 229.99(13)
_diffrn_detector 'Hybrid Pixel Array Detector'
_diffrn_detector_area_resol_mean 10.0000
_diffrn_detector_type HyPix
_diffrn_measured_fraction_theta_full 0.991
_diffrn_measured_fraction_theta_max 0.992
_diffrn_measurement_details
;
List of Runs (angles in degrees, time in seconds):

  # Type    Start    End  Width  t~exp~   \w     \q     \k     \f   Frames
#--------------------------------------------------------------------------
  1  \w    -42.00  30.00   0.50   72.17    --   13.10 -83.00  21.00  144
  2  \w     -9.00  21.00   0.50   72.17    --  -13.57  83.00 142.00   60
  3  \w    -39.00 -13.00   0.50   72.17    --  -13.57  83.00 142.00   52
  4  \w     51.00  85.00   0.50   72.17    --   13.10 178.00 -60.00   68
  5  \w    -25.00   7.00   0.50   72.17    --  -13.57 -77.00 -30.00   64
  6  \w    -19.00  59.00   0.50   72.17    --  -13.57  19.00 120.00  156
  7  \w    -23.00  12.00   0.50   72.17    --  -13.57 -83.00  21.00   70
;
_diffrn_measurement_device 'four-circle diffractometer'
_diffrn_measurement_device_type 'XtaLAB Synergy, Dualflex, HyPix'
_diffrn_measurement_method '\w scans'
_diffrn_orient_matrix_type 'CrysAlisPro convention (1999,Acta A55,543-557)'
_diffrn_orient_matrix_UB_11 -0.0184522000
_diffrn_orient_matrix_UB_12 -0.0097520000
_diffrn_orient_matrix_UB_13 -0.0277388000
_diffrn_orient_matrix_UB_21 -0.0029090000
_diffrn_orient_matrix_UB_22 -0.0620209000
_diffrn_orient_matrix_UB_23 0.0214778000
_diffrn_orient_matrix_UB_31 -0.0101965000
_diffrn_orient_matrix_UB_32 0.0352542000
_diffrn_orient_matrix_UB_33 0.0301552000
_diffrn_radiation_monochromator mirror
_diffrn_radiation_probe x-ray
_diffrn_radiation_type 'Mo K\a'
_diffrn_radiation_wavelength 0.71073
_diffrn_reflns_av_R_equivalents 0.0226
_diffrn_reflns_av_unetI/netI 0.0267
_diffrn_reflns_Laue_measured_fraction_full 0.991
_diffrn_reflns_Laue_measured_fraction_max 0.992
_diffrn_reflns_limit_h_max 44
_diffrn_reflns_limit_h_min -44
_diffrn_reflns_limit_k_max 13
_diffrn_reflns_limit_k_min -13
_diffrn_reflns_limit_l_max 20
_diffrn_reflns_limit_l_min -18
_diffrn_reflns_number 22209
_diffrn_reflns_point_group_measured_fraction_full 0.991
_diffrn_reflns_point_group_measured_fraction_max 0.992
_diffrn_reflns_theta_full 25.242
_diffrn_reflns_theta_max 28.280
_diffrn_reflns_theta_min 3.353
_diffrn_source 'micro-focus sealed X-ray tube'
_diffrn_source_type 'PhotonJet (Mo) X-ray Source'
_exptl_absorpt_coefficient_mu 0.482
_exptl_absorpt_correction_T_max 1.000
_exptl_absorpt_correction_T_min 0.637
_exptl_absorpt_correction_type gaussian
_exptl_absorpt_process_details
;
CrysAlisPro 1.171.43.137a (Rigaku Oxford Diffraction, 2024)
Numerical absorption correction based on gaussian integration over
a multifaceted crystal model
Empirical absorption correction using spherical harmonics,
implemented in SCALE3 ABSPACK scaling algorithm.
;
_exptl_crystal_colour 'clear dark violet'
_exptl_crystal_colour_lustre clear
_exptl_crystal_colour_modifier dark
_exptl_crystal_colour_primary violet
_exptl_crystal_density_diffrn 1.465
_exptl_crystal_description needle
_exptl_crystal_F_000 2288
_exptl_crystal_preparation 'Magnetic properties'
_exptl_crystal_recrystallization_method 'Re-crystallisation from solvent'
_exptl_crystal_size_max 0.68
_exptl_crystal_size_mid 0.272
_exptl_crystal_size_min 0.173
_refine_diff_density_max 0.400
_refine_diff_density_min -0.478
_refine_diff_density_rms 0.059
_refine_ls_extinction_method none
_refine_ls_goodness_of_fit_ref 1.075
_refine_ls_hydrogen_treatment mixed
_refine_ls_matrix_type full
_refine_ls_number_parameters 492
_refine_ls_number_reflns 6273
_refine_ls_number_restraints 17
_refine_ls_restrained_S_all 1.108
_refine_ls_R_factor_all 0.1047
_refine_ls_R_factor_gt 0.0812
_refine_ls_shift/su_max 0.000
_refine_ls_shift/su_mean 0.000
_refine_ls_structure_factor_coef Fsqd
_refine_ls_weighting_details 'w=1/[\s^2^(Fo^2^)+(0.0757P)^2^+15.5600P] where P=(Fo^2^+2Fc^2^)/3'
_refine_ls_weighting_scheme calc
_refine_ls_wR_factor_gt 0.2181
_refine_ls_wR_factor_ref 0.2311
_reflns_Friedel_coverage 0.000
_reflns_number_gt 4475
_reflns_number_total 6273
_reflns_threshold_expression 'I > 2\s(I)'
_cod_data_source_file d5dt02365c2.cif
_cod_data_source_block structure1_230K
_cod_database_code 7719808
_shelx_shelxl_version_number 2019/3
_chemical_oxdiff_formula FeC54N21S3H27
_chemical_oxdiff_usercomment 'black rod, solvent MeCN, rcn ratio 1:1.5'
_shelx_space_group_comment
;
The symmetry employed for this shelxl refinement is uniquely defined
by the following loop, which should always be used as a source of
symmetry information in preference to the above space-group names.
They are only intended as comments.
;
_shelx_estimated_absorpt_t_max 0.921
_shelx_estimated_absorpt_t_min 0.735
_olex2_refinement_description
;
1. Fixed Uiso
 At 1.2 times of:
  All C(H) groups, All N(H) groups, All N(H,H) groups
2. Shared sites
{N5A, C1B}
{C9, N5B}
{C10, N2}
3. Restrained distances
 C6-C7
 1.38 with sigma of 0.01
 S2-C6
 1.73 with sigma of 0.01
 C8-C7
 1.38 with sigma of 0.01
 S2-C8
 1.73 with sigma of 0.01
 C3-C2
 1.38 with sigma of 0.01
 C3-C1
 1.38 with sigma of 0.01
 C4-C3B
 1.38 with sigma of 0.01
 C3B-C5
 1.38 with sigma of 0.01
 S1A-C4
 1.73 with sigma of 0.01
 S1A-C5
 1.73 with sigma of 0.01
 S1B-C1
 1.73 with sigma of 0.01
 S1B-C2
 1.73 with sigma of 0.01
 C8-H8
 0.94 with sigma of 0.01
4. Restrained planarity
 N3, C3B, C4, C5, C9
 with sigma of 0.1
 N4, N5A, C1, C2, C3
 with sigma of 0.1
5. Uiso/Uaniso restraints and constraints
Uanis(C10) = Uanis(N2)
Uanis(C9) = Uanis(N5B)
Uanis(N5A) = Uanis(C1B)
Uanis(S2) = Uanis(C7)
Uanis(C3B) = Uanis(C3)
Uanis(S1B) = Uanis(S1A)
Uanis(N7A) = Uanis(N7B)
Uanis(C11A) = Uanis(C11B)
Uanis(C10A) = Uanis(C10B)
Uanis(C9A) = Uanis(C9B)
Uanis(N6A) = Uanis(N6B)
Uanis(C12B) = Uanis(C12A)
Uanis(C17A) = Uanis(C17B)
Uanis(C16A) = Uanis(C16B)
Uanis(C15A) = Uanis(C15B)
Uanis(C14A) = Uanis(C14B)
Uanis(C13A) = Uanis(C13B)
Uanis(C18A) = Uanis(C18B)
Uanis(C20A) = Uanis(C20B)
Uanis(N9A) = Uanis(N9B)
Uanis(N8A) = Uanis(N8B)
Uanis(C19A) = Uanis(C19B)
6. Others
 Sof(S1B)=Sof(C3B)=Sof(H3B)=1-FVAR(1)
 Sof(S1A)=Sof(C3)=Sof(H3)=FVAR(1)
 Sof(N5B)=Sof(H5B)=Sof(C1B)=Sof(H1B)=1-FVAR(2)
 Sof(N5A)=Sof(H5A)=Sof(C9)=Sof(H9)=FVAR(2)
 Sof(N6B)=Sof(N7B)=Sof(N8B)=Sof(N9B)=Sof(C9B)=Sof(C10B)=Sof(C11B)=Sof(C12B)=
 Sof(C13B)=Sof(H13B)=Sof(C14B)=Sof(H14B)=Sof(C15B)=Sof(C16B)=Sof(H16B)=
 Sof(C17B)=Sof(H17B)=Sof(C18B)=Sof(C19B)=Sof(C20B)=1-FVAR(3)
 Sof(N6A)=Sof(N7A)=Sof(N8A)=Sof(N9A)=Sof(C9A)=Sof(C10A)=Sof(C11A)=Sof(C12A)=
 Sof(C13A)=Sof(H13A)=Sof(C14A)=Sof(H14A)=Sof(C15A)=Sof(C16A)=Sof(H16A)=
 Sof(C17A)=Sof(H17A)=Sof(C18A)=Sof(C19A)=Sof(C20A)=FVAR(3)
 Fixed Sof: S2(0.5) N2(0.5) H2A(0.5) N10(0.5) N11(0.5) N12(0.5) N13(0.5)
 C7(0.5) H7(0.5) C10(0.5) H10(0.5) C21(0.5) C22(0.5) C23(0.5) C24(0.5) C25(0.5)
 H25(0.5) C26(0.5) H26(0.5) C27(0.5) C28(0.5) H28(0.5) C29(0.5) H29(0.5)
 C30(0.5) C31(0.5) C32(0.5)
7.a Aromatic/amide H refined with riding coordinates:
 N2(H2A), N5A(H5A), N5B(H5B), C1B(H1B), C2(H2), C3(H3), C3B(H3B), C5(H5),
 C7(H7), C9(H9), C10(H10), C13A(H13A), C13B(H13B), C14A(H14A), C14B(H14B),
 C16A(H16A), C16B(H16B), C17A(H17A), C17B(H17B), C25(H25), C26(H26), C28(H28),
 C29(H29)
;
_olex2_submission_special_instructions 'No special instructions were received'
_oxdiff_exptl_absorpt_empirical_details
;
Empirical correction (ABSPACK) includes:
- Absorption correction using spherical harmonics
- Frame scaling
- Detector area scaling
;
_oxdiff_exptl_absorpt_empirical_full_max 2.090
_oxdiff_exptl_absorpt_empirical_full_min 0.620

loop_
_space_group_symop_operation_xyz
'x, y, z'
'-x, y, -z+1/2'
'x+1/2, y+1/2, z'
'-x+1/2, y+1/2, -z+1/2'
'-x, -y, -z'
'x, -y, z-1/2'
'-x+1/2, -y+1/2, -z'
'x+1/2, -y+1/2, z-1/2'

loop_
_atom_site_label
_atom_site_type_symbol
_atom_site_fract_x
_atom_site_fract_y
_atom_site_fract_z
_atom_site_U_iso_or_equiv
_atom_site_adp_type
_atom_site_occupancy
_atom_site_site_symmetry_order
_atom_site_calc_flag
_atom_site_refinement_flags_posn
_atom_site_refinement_flags_adp
_atom_site_refinement_flags_occupancy
_atom_site_disorder_assembly
_atom_site_disorder_group
Fe1 Fe 0.500000 0.68974(10) 0.750000 0.0674(3) Uani 1 2 d S T P . .
S1A S 0.47083(11) 0.8461(4) 1.01540(19) 0.0903(8) Uani 0.477(4) 1 d D . P A 3
S1B S 0.40501(11) 0.9452(5) 0.84916(18) 0.0903(8) Uani 0.523(4) 1 d D . P A 4
S2 S 0.44897(11) 0.2588(3) 0.7205(4) 0.0902(9) Uani 0.5 1 d D . P B 2
N1 N 0.45955(10) 0.5167(5) 0.7273(2) 0.0720(10) Uani 1 1 d . . . . .
N2 N 0.42130(14) 0.4852(8) 0.7027(3) 0.109(2) Uani 0.5 1 d . . P B 4
H2A H 0.403746 0.549854 0.690896 0.131 Uiso 0.5 1 calc R U P B 4
H8 H 0.3828(7) 0.329(6) 0.683(4) 0.131 Uiso 1 1 d D U . C 4
N3 N 0.49968(11) 0.7152(5) 0.8884(2) 0.0740(10) Uani 1 1 d . . . . .
N4 N 0.45042(10) 0.8309(4) 0.7585(2) 0.0658(9) Uani 1 1 d . . . . .
N5A N 0.42013(13) 0.8927(5) 0.7030(2) 0.0750(13) Uani 0.60(4) 1 d . . P A 3
H5A H 0.418223 0.887304 0.646500 0.090 Uiso 0.60(4) 1 calc R U P A 3
N5B N 0.52167(12) 0.6691(6) 0.9637(3) 0.0896(18) Uani 0.40(4) 1 d . . P A 3
H5B H 0.541423 0.611801 0.965384 0.108 Uiso 0.40(4) 1 calc R U P A 3
N6A N 0.3352(2) 0.5962(14) 0.7189(10) 0.084(2) Uani 0.658(8) 1 d . . P D 7
N6B N 0.3499(5) 0.614(3) 0.719(2) 0.084(2) Uani 0.342(8) 1 d . . P D 8
N7A N 0.4079(3) 0.5317(14) 0.9820(7) 0.099(3) Uani 0.658(8) 1 d . . P D 7
N7B N 0.4167(7) 0.550(3) 0.9489(15) 0.099(3) Uani 0.342(8) 1 d . . P D 8
N8A N 0.1276(5) 0.628(2) 0.9546(15) 0.074(3) Uani 0.658(8) 1 d . . P D 7
N8B N 0.1373(12) 0.610(5) 0.946(3) 0.074(3) Uani 0.342(8) 1 d . . P D 8
N9A N 0.1987(3) 0.5844(14) 1.2131(8) 0.062(2) Uani 0.658(8) 1 d . . P D 7
N9B N 0.2112(7) 0.572(3) 1.2037(17) 0.062(2) Uani 0.342(8) 1 d . . P D 8
N10 N 0.3165(6) 0.264(2) 0.7688(14) 0.093(5) Uani 0.5 1 d . . P E -1
N11 N 0.3811(4) 0.230(2) 1.0270(14) 0.112(5) Uani 0.5 1 d . . P E -1
N12 N 0.1020(3) 0.3081(14) 0.9832(11) 0.093(4) Uani 0.5 1 d . . P E -1
N13 N 0.1707(4) 0.258(2) 1.2463(11) 0.068(3) Uani 0.5 1 d . . P E -1
C1 C 0.44429(12) 0.8575(5) 0.8387(3) 0.0681(11) Uani 1 1 d D . . . .
C1B C 0.42013(13) 0.8927(5) 0.7030(2) 0.0750(13) Uani 0.40(4) 1 d . . P A 4
H1B H 0.418070 0.886868 0.641956 0.090 Uiso 0.40(4) 1 calc R U P A 4
C2 C 0.39471(15) 0.9596(6) 0.7419(3) 0.0873(15) Uani 1 1 d D . . . .
H2 H 0.373130 1.010048 0.712760 0.105 Uiso 1 1 calc R U . A 4
C3 C 0.4081(4) 0.9357(16) 0.8283(6) 0.070(2) Uani 0.477(4) 1 d D . P A 3
H3 H 0.395272 0.966602 0.874556 0.084 Uiso 0.477(4) 1 calc R U P A 3
C3B C 0.4768(3) 0.7920(11) 1.0025(4) 0.070(2) Uani 0.523(4) 1 d D . P A 4
H3B H 0.459272 0.832261 1.037064 0.084 Uiso 0.523(4) 1 calc R U P A 4
C4 C 0.47159(13) 0.7986(6) 0.9095(2) 0.0729(12) Uani 1 1 d D . . . .
C5 C 0.50932(16) 0.7221(8) 1.0343(3) 0.115(2) Uani 1 1 d D . . . .
H5 H 0.520923 0.712231 1.092890 0.138 Uiso 1 1 calc R U . A 4
C6 C 0.47879(13) 0.3951(5) 0.7371(3) 0.0769(13) Uani 1 1 d D . . . .
C7 C 0.4474(3) 0.3024(12) 0.7205(17) 0.0902(9) Uani 0.5 1 d D . P B 1
H7 H 0.451476 0.208203 0.725512 0.108 Uiso 0.5 1 calc R U P B 1
C8 C 0.40952(14) 0.3587(7) 0.6958(3) 0.0966(18) Uani 1 1 d D . . . .
C9 C 0.52167(12) 0.6691(6) 0.9637(3) 0.0896(18) Uani 0.60(4) 1 d . . P A 4
H9 H 0.543012 0.607191 0.965516 0.108 Uiso 0.60(4) 1 calc R U P A 4
C9A C 0.3368(4) 0.5838(15) 0.7986(10) 0.064(2) Uani 0.658(8) 1 d . . P D 7
C9B C 0.3462(9) 0.604(3) 0.782(2) 0.064(2) Uani 0.342(8) 1 d . . P D 8
C10 C 0.42130(14) 0.4852(8) 0.7027(3) 0.109(2) Uani 0.5 1 d . . P B 3
H10 H 0.402333 0.555053 0.689947 0.131 Uiso 0.5 1 calc R U P B 3
C10A C 0.3373(2) 0.5676(9) 0.8902(6) 0.0507(17) Uani 0.658(8) 1 d . . P D 7
C10B C 0.3474(6) 0.592(2) 0.8725(14) 0.0507(17) Uani 0.342(8) 1 d . . P D 8
C11A C 0.3760(2) 0.5473(11) 0.9402(7) 0.068(2) Uani 0.658(8) 1 d . . P D 7
C11B C 0.3871(6) 0.568(2) 0.9179(15) 0.068(2) Uani 0.342(8) 1 d . . P D 8
C12A C 0.3028(2) 0.5750(10) 0.9288(6) 0.0434(16) Uani 0.658(8) 1 d . . P D 7
C12B C 0.3137(6) 0.591(2) 0.9129(14) 0.0434(16) Uani 0.342(8) 1 d . . P D 8
C13A C 0.2636(2) 0.5958(11) 0.8764(7) 0.0401(18) Uani 0.658(8) 1 d . . P D 7
H13A H 0.261695 0.605002 0.815536 0.048 Uiso 0.658(8) 1 calc R U P D 7
C13B C 0.2760(5) 0.603(2) 0.8677(16) 0.0401(18) Uani 0.342(8) 1 d . . P D 8
H13B H 0.273550 0.611215 0.806666 0.048 Uiso 0.342(8) 1 calc R U P D 8
C14A C 0.23021(19) 0.6019(10) 0.9149(5) 0.0380(16) Uani 0.658(8) 1 d . . P D 7
H14A H 0.205374 0.615627 0.879734 0.046 Uiso 0.658(8) 1 calc R U P D 7
C14B C 0.2425(5) 0.606(2) 0.9035(13) 0.0380(16) Uani 0.342(8) 1 d . . P D 8
H14B H 0.217539 0.615631 0.868093 0.046 Uiso 0.342(8) 1 calc R U P D 8
C15A C 0.2309(2) 0.5887(9) 1.0058(6) 0.0387(17) Uani 0.658(8) 1 d . . P D 7
C15B C 0.2445(4) 0.593(2) 1.0013(16) 0.0387(17) Uani 0.342(8) 1 d . . P D 8
C16A C 0.2695(2) 0.5707(9) 1.0580(5) 0.0428(17) Uani 0.658(8) 1 d . . P D 7
H16A H 0.271042 0.566199 1.118972 0.051 Uiso 0.658(8) 1 calc R U P D 7
C16B C 0.2836(5) 0.576(2) 1.0479(13) 0.0428(17) Uani 0.342(8) 1 d . . P D 8
H16B H 0.287310 0.561581 1.108420 0.051 Uiso 0.342(8) 1 calc R U P D 8
C17A C 0.3036(3) 0.5602(9) 1.0215(6) 0.0456(18) Uani 0.658(8) 1 d . . P D 7
H17A H 0.328072 0.543091 1.057148 0.055 Uiso 0.658(8) 1 calc R U P D 7
C17B C 0.3150(6) 0.582(2) 1.0053(13) 0.0456(18) Uani 0.342(8) 1 d . . P D 8
H17B H 0.340557 0.579763 1.039029 0.055 Uiso 0.342(8) 1 calc R U P D 8
C18A C 0.1968(2) 0.5978(8) 1.0464(5) 0.0414(15) Uani 0.658(8) 1 d . . P D 7
C18B C 0.2102(6) 0.5929(19) 1.0344(12) 0.0414(15) Uani 0.342(8) 1 d . . P D 8
C19A C 0.1579(2) 0.6154(14) 0.9945(9) 0.0518(19) Uani 0.658(8) 1 d . . P D 7
C19B C 0.1704(6) 0.603(3) 0.992(2) 0.0518(19) Uani 0.342(8) 1 d . . P D 8
C20A C 0.1976(2) 0.5885(9) 1.1369(6) 0.0482(15) Uani 0.658(8) 1 d . . P D 7
C20B C 0.2120(4) 0.581(2) 1.1342(14) 0.0482(15) Uani 0.342(8) 1 d . . P D 8
C21 C 0.3512(4) 0.2271(14) 0.9862(8) 0.072(3) Uani 0.5 1 d . . P E -1
C22 C 0.3137(4) 0.2379(12) 0.9325(7) 0.056(3) Uani 0.5 1 d . . P E -1
C23 C 0.3147(4) 0.2517(14) 0.8417(9) 0.067(3) Uani 0.5 1 d . . P E -1
C24 C 0.2778(3) 0.2445(10) 0.9680(7) 0.042(2) Uani 0.5 1 d . . P E -1
C25 C 0.2774(4) 0.2304(11) 1.0604(7) 0.045(3) Uani 0.5 1 d . . P E -1
H25 H 0.301688 0.215213 1.097194 0.054 Uiso 0.5 1 calc R U P E -1
C26 C 0.2433(3) 0.2384(12) 1.0952(8) 0.040(2) Uani 0.5 1 d . . P E -1
H26 H 0.244907 0.230573 1.156050 0.048 Uiso 0.5 1 calc R U P E -1
C27 C 0.2043(3) 0.2582(8) 1.0453(6) 0.039(2) Uani 0.5 1 d . . P E -1
C28 C 0.2048(4) 0.2714(14) 0.9526(8) 0.051(2) Uani 0.5 1 d . . P E -1
H28 H 0.180352 0.284990 0.915900 0.061 Uiso 0.5 1 calc R U P E -1
C29 C 0.2391(4) 0.2649(11) 0.9166(7) 0.047(3) Uani 0.5 1 d . . P E -1
H29 H 0.237606 0.274134 0.855818 0.056 Uiso 0.5 1 calc R U P E -1
C30 C 0.1695(3) 0.2678(10) 1.0801(8) 0.0475(19) Uani 0.5 1 d . . P E -1
C31 C 0.1697(3) 0.2611(13) 1.1716(10) 0.054(2) Uani 0.5 1 d . . P E -1
C32 C 0.1312(4) 0.2857(11) 1.0284(8) 0.061(2) Uani 0.5 1 d . . P E -1

loop_
_atom_site_aniso_label
_atom_site_aniso_U_11
_atom_site_aniso_U_22
_atom_site_aniso_U_33
_atom_site_aniso_U_23
_atom_site_aniso_U_13
_atom_site_aniso_U_12
Fe1 0.0623(5) 0.0939(7) 0.0450(4) 0.000 0.0045(3) 0.000
S1A 0.0829(14) 0.140(2) 0.0495(10) -0.0031(12) 0.0147(9) 0.0285(13)
S1B 0.0829(14) 0.140(2) 0.0495(10) -0.0031(12) 0.0147(9) 0.0285(13)
S2 0.1048(17) 0.098(2) 0.0699(12) -0.011(2) 0.0202(12) -0.0241(16)
N1 0.0482(18) 0.107(3) 0.060(2) -0.0076(19) 0.0052(15) 0.0054(19)
N2 0.061(3) 0.190(6) 0.077(3) -0.034(4) 0.014(2) -0.020(3)
N3 0.0579(19) 0.118(3) 0.0433(16) 0.0114(18) -0.0011(14) -0.003(2)
N4 0.066(2) 0.085(2) 0.0454(16) 0.0049(16) 0.0068(15) 0.0042(18)
N5A 0.076(3) 0.096(3) 0.048(2) 0.0115(19) -0.0053(18) 0.003(2)
N5B 0.055(2) 0.159(5) 0.052(2) 0.024(3) -0.0007(17) 0.002(3)
N6A 0.053(5) 0.102(5) 0.100(4) -0.006(4) 0.014(6) 0.014(6)
N6B 0.053(5) 0.102(5) 0.100(4) -0.006(4) 0.014(6) 0.014(6)
N7A 0.063(5) 0.130(6) 0.101(8) 0.018(6) 0.001(4) 0.014(5)
N7B 0.063(5) 0.130(6) 0.101(8) 0.018(6) 0.001(4) 0.014(5)
N8A 0.066(9) 0.092(7) 0.060(5) -0.010(4) 0.001(6) 0.002(6)
N8B 0.066(9) 0.092(7) 0.060(5) -0.010(4) 0.001(6) 0.002(6)
N9A 0.069(7) 0.071(4) 0.046(3) -0.005(2) 0.005(4) 0.008(5)
N9B 0.069(7) 0.071(4) 0.046(3) -0.005(2) 0.005(4) 0.008(5)
N10 0.117(14) 0.105(11) 0.066(7) -0.017(6) 0.038(10) -0.038(11)
N11 0.073(11) 0.158(15) 0.103(10) 0.009(11) 0.002(8) -0.002(8)
N12 0.065(7) 0.090(7) 0.113(9) -0.013(6) -0.026(7) 0.014(6)
N13 0.054(6) 0.090(7) 0.062(8) -0.013(6) 0.013(4) -0.021(5)
C1 0.064(2) 0.095(3) 0.0460(19) 0.002(2) 0.0096(17) -0.006(2)
C1B 0.076(3) 0.096(3) 0.048(2) 0.0115(19) -0.0053(18) 0.003(2)
C2 0.064(3) 0.113(4) 0.081(3) 0.028(3) -0.001(2) 0.021(3)
C3 0.069(4) 0.110(6) 0.038(3) 0.004(4) 0.024(3) 0.051(4)
C3B 0.069(4) 0.110(6) 0.038(3) 0.004(4) 0.024(3) 0.051(4)
C4 0.058(2) 0.122(4) 0.0395(18) -0.003(2) 0.0088(16) -0.008(2)
C5 0.079(3) 0.215(7) 0.049(2) 0.026(4) 0.000(2) 0.019(4)
C6 0.069(3) 0.113(4) 0.051(2) -0.003(2) 0.017(2) -0.012(3)
C7 0.1048(17) 0.098(2) 0.0699(12) -0.011(2) 0.0202(12) -0.0241(16)
C8 0.058(3) 0.163(6) 0.068(3) -0.007(3) 0.007(2) -0.028(3)
C9 0.055(2) 0.159(5) 0.052(2) 0.024(3) -0.0007(17) 0.002(3)
C9A 0.052(7) 0.063(6) 0.081(7) -0.004(4) 0.018(4) 0.011(4)
C9B 0.052(7) 0.063(6) 0.081(7) -0.004(4) 0.018(4) 0.011(4)
C10 0.061(3) 0.190(6) 0.077(3) -0.034(4) 0.014(2) -0.020(3)
C10A 0.037(5) 0.045(4) 0.069(5) 0.001(3) 0.007(3) 0.002(3)
C10B 0.037(5) 0.045(4) 0.069(5) 0.001(3) 0.007(3) 0.002(3)
C11A 0.044(5) 0.078(5) 0.082(6) 0.004(4) 0.009(3) 0.008(4)
C11B 0.044(5) 0.078(5) 0.082(6) 0.004(4) 0.009(3) 0.008(4)
C12A 0.038(5) 0.040(3) 0.051(4) 0.000(3) 0.001(3) 0.002(3)
C12B 0.038(5) 0.040(3) 0.051(4) 0.000(3) 0.001(3) 0.002(3)
C13A 0.028(5) 0.042(2) 0.047(3) -0.0068(19) -0.003(4) 0.000(4)
C13B 0.028(5) 0.042(2) 0.047(3) -0.0068(19) -0.003(4) 0.000(4)
C14A 0.027(4) 0.0417(19) 0.043(3) -0.006(2) -0.003(3) -0.001(3)
C14B 0.027(4) 0.0417(19) 0.043(3) -0.006(2) -0.003(3) -0.001(3)
C15A 0.026(4) 0.0354(18) 0.050(2) -0.0063(15) -0.011(5) 0.004(4)
C15B 0.026(4) 0.0354(18) 0.050(2) -0.0063(15) -0.011(5) 0.004(4)
C16A 0.041(5) 0.045(2) 0.039(3) -0.0024(18) -0.008(3) 0.011(4)
C16B 0.041(5) 0.045(2) 0.039(3) -0.0024(18) -0.008(3) 0.011(4)
C17A 0.044(5) 0.042(4) 0.046(4) 0.005(3) -0.006(3) 0.004(3)
C17B 0.044(5) 0.042(4) 0.046(4) 0.005(3) -0.006(3) 0.004(3)
C18A 0.040(5) 0.042(2) 0.041(3) -0.0078(19) 0.004(3) 0.010(3)
C18B 0.040(5) 0.042(2) 0.041(3) -0.0078(19) 0.004(3) 0.010(3)
C19A 0.043(6) 0.056(4) 0.054(2) -0.008(2) -0.002(5) 0.005(5)
C19B 0.043(6) 0.056(4) 0.054(2) -0.008(2) -0.002(5) 0.005(5)
C20A 0.039(4) 0.046(2) 0.054(2) -0.0050(17) -0.011(4) 0.010(4)
C20B 0.039(4) 0.046(2) 0.054(2) -0.0050(17) -0.011(4) 0.010(4)
C21 0.057(7) 0.095(8) 0.069(7) -0.005(5) 0.025(7) -0.018(6)
C22 0.038(7) 0.079(7) 0.054(6) -0.012(4) 0.016(6) -0.013(7)
C23 0.071(8) 0.072(7) 0.061(7) -0.017(5) 0.021(7) -0.032(7)
C24 0.053(6) 0.035(4) 0.039(4) -0.002(3) 0.012(5) -0.009(4)
C25 0.052(9) 0.050(5) 0.031(7) 0.001(5) 0.000(5) -0.004(8)
C26 0.047(6) 0.040(4) 0.034(4) -0.001(3) 0.004(4) 0.000(5)
C27 0.038(6) 0.034(3) 0.042(6) -0.003(4) -0.003(5) 0.000(5)
C28 0.065(7) 0.046(4) 0.041(4) -0.005(3) 0.005(5) 0.001(6)
C29 0.063(11) 0.047(4) 0.030(6) 0.001(4) 0.006(6) 0.000(9)
C30 0.036(5) 0.047(4) 0.059(6) -0.010(3) 0.004(5) 0.000(4)
C31 0.039(5) 0.066(5) 0.057(7) -0.008(4) 0.011(4) -0.010(5)
C32 0.051(6) 0.067(5) 0.064(6) -0.010(4) 0.011(5) -0.006(5)

loop_
_atom_type_symbol
_atom_type_description
_atom_type_scat_dispersion_real
_atom_type_scat_dispersion_imag
_atom_type_scat_source
C C 0.0033 0.0016 'International Tables Vol C Tables 4.2.6.8 and 6.1.1.4'
H H 0.0000 0.0000 'International Tables Vol C Tables 4.2.6.8 and 6.1.1.4'
Fe Fe 0.3463 0.8444 'International Tables Vol C Tables 4.2.6.8 and 6.1.1.4'
N N 0.0061 0.0033 'International Tables Vol C Tables 4.2.6.8 and 6.1.1.4'
S S 0.1246 0.1234 'International Tables Vol C Tables 4.2.6.8 and 6.1.1.4'

loop_
_exptl_crystal_face_index_h
_exptl_crystal_face_index_k
_exptl_crystal_face_index_l
_exptl_crystal_face_perp_dist
-1 1 0 0.3104
0 -1 1 0.2987
1 0 -1 0.1122
-2 2 -1 0.2907
2 -2 1 0.3188
-1 -1 2 0.2321
2 -1 1 0.2675
1 -1 2 0.2239
-1 1 -2 0.2151
-2 1 -2 0.2092
2 -1 2 0.2225
0 0 -1 0.0917
1 0 2 0.0976
-1 0 -2 0.0816
-1 0 -1 0.0760
2 0 1 0.0899
-2 0 -1 0.0855
-1 0 0 0.0915
1 0 0 0.1175
0 -1 -2 0.2357
0 1 2 0.2579
-1 -1 -2 0.2202
2 1 2 0.2331
2 1 1 0.2645
-2 1 2 0.2773
2 -1 -2 0.2589
-2 0 1 0.1373
2 0 -1 0.1335
-2 -1 0 0.2851
2 1 0 0.2947

loop_
_geom_angle_atom_site_label_1
_geom_angle_atom_site_label_2
_geom_angle_atom_site_label_3
_geom_angle
_geom_angle_site_symmetry_1
_geom_angle_site_symmetry_3
_geom_angle_publ_flag
N1 Fe1 N1 77.1(2) . 2_656 ?
N1 Fe1 N4 161.95(13) . 2_656 ?
N1 Fe1 N4 92.39(14) 2_656 2_656 ?
N1 Fe1 N4 92.40(14) . . ?
N1 Fe1 N4 161.95(13) 2_656 . ?
N3 Fe1 N1 99.13(14) 2_656 2_656 ?
N3 Fe1 N1 99.13(14) . . ?
N3 Fe1 N1 91.33(15) . 2_656 ?
N3 Fe1 N1 91.33(15) 2_656 . ?
N3 Fe1 N3 166.6(2) 2_656 . ?
N3 Fe1 N4 75.73(14) . . ?
N3 Fe1 N4 75.74(14) 2_656 2_656 ?
N3 Fe1 N4 95.68(13) 2_656 . ?
N3 Fe1 N4 95.68(13) . 2_656 ?
N4 Fe1 N4 101.3(2) . 2_656 ?
C4 S1A C5 81.9(3) . . ?
C1 S1B C2 90.1(3) . . ?
C8 S2 C6 90.1(3) . . ?
N2 N1 Fe1 142.0(4) . . ?
N2 N1 C6 104.7(5) . . ?
C6 N1 Fe1 113.2(3) . . ?
C10 N1 Fe1 142.0(4) . . ?
C10 N1 C6 104.7(5) . . ?
N1 N2 H2A 119.4 . . ?
C8 N2 N1 121.1(6) . . ?
C8 N2 H2A 119.4 . . ?
N5B N3 Fe1 136.8(3) . . ?
C4 N3 Fe1 115.0(3) . . ?
C4 N3 N5B 108.2(4) . . ?
C4 N3 C9 108.2(4) . . ?
C9 N3 Fe1 136.8(3) . . ?
N5A N4 Fe1 138.1(3) . . ?
C1 N4 Fe1 114.1(3) . . ?
C1 N4 N5A 107.4(3) . . ?
C1 N4 C1B 107.4(3) . . ?
C1B N4 Fe1 138.1(3) . . ?
N4 N5A H5A 122.8 . . ?
C2 N5A N4 114.4(4) . . ?
C2 N5A H5A 122.8 . . ?
N3 N5B H5B 123.9 . . ?
C5 N5B N3 112.1(5) . . ?
C5 N5B H5B 123.9 . . ?
N4 C1 S1B 116.4(3) . . ?
N4 C1 C3 104.3(5) . . ?
N4 C1 C4 117.9(4) . . ?
C3 C1 C4 137.6(5) . . ?
C4 C1 S1B 125.5(3) . . ?
N4 C1B H1B 122.8 . . ?
C2 C1B N4 114.4(4) . . ?
C2 C1B H1B 122.8 . . ?
S1B C2 H2 124.2 . . ?
N5A C2 C3 102.7(5) . . ?
C1B C2 S1B 111.5(4) . . ?
C1B C2 H2 124.2 . . ?
C1 C3 H3 124.5 . . ?
C2 C3 C1 111.0(7) . . ?
C2 C3 H3 124.5 . . ?
C4 C3B H3B 124.1 . . ?
C5 C3B H3B 124.1 . . ?
C5 C3B C4 111.9(6) . . ?
N3 C4 S1A 121.0(3) . . ?
N3 C4 C1 117.2(3) . . ?
N3 C4 C3B 103.4(5) . . ?
C1 C4 S1A 121.5(4) . . ?
C3B C4 C1 139.1(5) . . ?
N5B C5 S1A 116.2(4) . . ?
C3B C5 H5 128.1 . . ?
C3B C5 C9 103.7(5) . . ?
C9 C5 H5 128.1 . . ?
N1 C6 S2 115.1(4) . . ?
N1 C6 C6 118.2(2) . 2_656 ?
N1 C6 C7 102.7(6) . . ?
C6 C6 S2 126.7(2) 2_656 . ?
C7 C6 C6 139.0(5) . 2_656 ?
C6 C7 H7 122.2 . . ?
C8 C7 C6 115.6(9) . . ?
C8 C7 H7 122.2 . . ?
N2 C8 H8 126(4) . . ?
N3 C9 H9 123.9 . . ?
C5 C9 N3 112.1(5) . . ?
C5 C9 H9 123.9 . . ?
N6A C9A C10A 178.0(12) . . ?
N6B C9B C10B 171(3) . . ?
N1 C10 H10 119.4 . . ?
C8 C10 N1 121.1(6) . . ?
C8 C10 H10 119.4 . . ?
C11A C10A C9A 115.7(7) . . ?
C12A C10A C9A 122.3(9) . . ?
C12A C10A C11A 122.0(8) . . ?
C9B C10B C11B 113.2(18) . . ?
C12B C10B C9B 123(2) . . ?
C12B C10B C11B 123(2) . . ?
N7A C11A C10A 179.3(13) . . ?
N7B C11B C10B 178(2) . . ?
C10A C12A C13A 121.0(8) . . ?
C10A C12A C17A 122.0(8) . . ?
C17A C12A C13A 117.0(6) . . ?
C10B C12B C17B 123(2) . . ?
C13B C12B C10B 122(2) . . ?
C13B C12B C17B 114.3(18) . . ?
C12A C13A H13A 119.9 . . ?
C14A C13A C12A 120.3(9) . . ?
C14A C13A H13A 119.9 . . ?
C12B C13B H13B 117.6 . . ?
C14B C13B C12B 125(2) . . ?
C14B C13B H13B 117.6 . . ?
C13A C14A H14A 118.6 . . ?
C13A C14A C15A 122.9(7) . . ?
C15A C14A H14A 118.6 . . ?
C13B C14B H14B 120.0 . . ?
C13B C14B C15B 120.0(18) . . ?
C15B C14B H14B 120.0 . . ?
C14A C15A C16A 117.2(5) . . ?
C18A C15A C14A 123.4(6) . . ?
C18A C15A C16A 119.4(8) . . ?
C16B C15B C14B 115.1(16) . . ?
C18B C15B C14B 118.1(16) . . ?
C18B C15B C16B 127(2) . . ?
C15A C16A H16A 119.2 . . ?
C17A C16A C15A 121.7(8) . . ?
C17A C16A H16A 119.2 . . ?
C15B C16B H16B 120.3 . . ?
C17B C16B C15B 119(2) . . ?
C17B C16B H16B 120.3 . . ?
C12A C17A H17A 119.5 . . ?
C16A C17A C12A 120.9(8) . . ?
C16A C17A H17A 119.5 . . ?
C12B C17B H17B 116.9 . . ?
C16B C17B C12B 126.2(19) . . ?
C16B C17B H17B 116.9 . . ?
C15A C18A C19A 119.8(8) . . ?
C15A C18A C20A 123.5(7) . . ?
C20A C18A C19A 116.7(7) . . ?
C15B C18B C19B 130.0(19) . . ?
C15B C18B C20B 118.4(18) . . ?
C19B C18B C20B 111.6(18) . . ?
N8A C19A C18A 179(2) . . ?
N8B C19B C18B 173(3) . . ?
N9A C20A C18A 178.0(12) . . ?
N9B C20B C18B 176.4(18) . . ?
N11 C21 C22 174.1(16) . . ?
C21 C22 C23 116.4(11) . . ?
C24 C22 C21 121.5(10) . . ?
C24 C22 C23 121.9(11) . . ?
N10 C23 C22 178.2(17) . . ?
C22 C24 C25 121.2(10) . . ?
C22 C24 C29 123.6(10) . . ?
C29 C24 C25 115.2(8) . . ?
C24 C25 H25 119.1 . . ?
C26 C25 C24 121.7(11) . . ?
C26 C25 H25 119.1 . . ?
C25 C26 H26 118.0 . . ?
C25 C26 C27 124.0(12) . . ?
C27 C26 H26 118.0 . . ?
C26 C27 C28 114.1(10) . . ?
C30 C27 C26 124.5(10) . . ?
C30 C27 C28 121.4(9) . . ?
C27 C28 H28 118.7 . . ?
C29 C28 C27 122.5(13) . . ?
C29 C28 H28 118.7 . . ?
C24 C29 H29 118.8 . . ?
C28 C29 C24 122.4(10) . . ?
C28 C29 H29 118.8 . . ?
C27 C30 C31 120.8(9) . . ?
C27 C30 C32 123.0(10) . . ?
C31 C30 C32 116.2(8) . . ?
N13 C31 C30 178.4(13) . . ?
N12 C32 C30 174.3(14) . . ?

loop_
_geom_bond_atom_site_label_1
_geom_bond_atom_site_label_2
_geom_bond_distance
_geom_bond_site_symmetry_2
_geom_bond_publ_flag
Fe1 N1 2.178(4) 2_656 ?
Fe1 N1 2.178(4) . ?
Fe1 N3 2.161(3) . ?
Fe1 N3 2.161(3) 2_656 ?
Fe1 N4 2.191(4) . ?
Fe1 N4 2.191(4) 2_656 ?
S1A C4 1.710(4) . ?
S1A C5 1.774(6) . ?
S1B C1 1.608(5) . ?
S1B C2 1.655(5) . ?
S2 C6 1.674(5) . ?
S2 C8 1.653(6) . ?
N1 N2 1.326(6) . ?
N1 C6 1.361(6) . ?
N1 C10 1.326(6) . ?
N2 H2A 0.8700 . ?
N2 C8 1.308(9) . ?
N3 N5B 1.367(5) . ?
N3 C4 1.329(6) . ?
N3 C9 1.367(5) . ?
N4 N5A 1.378(5) . ?
N4 C1 1.316(5) . ?
N4 C1B 1.378(5) . ?
N5A H5A 0.8700 . ?
N5A C2 1.296(6) . ?
N5B H5B 0.8700 . ?
N5B C5 1.331(7) . ?
N6A C9A 1.23(2) . ?
N6B C9B 1.01(5) . ?
N7A C11A 1.183(14) . ?
N7B C11B 1.06(3) . ?
N8A C19A 1.12(2) . ?
N8B C19B 1.23(6) . ?
N9A C20A 1.177(15) . ?
N9B C20B 1.08(3) . ?
N10 C23 1.15(2) . ?
N11 C21 1.11(2) . ?
N12 C32 1.14(2) . ?
N13 C31 1.15(3) . ?
C1 C3 1.431(8) . ?
C1 C4 1.447(6) . ?
C1B H1B 0.9400 . ?
C1B C2 1.296(6) . ?
C2 H2 0.9400 . ?
C2 C3 1.371(8) . ?
C3 H3 0.9400 . ?
C3B H3B 0.9400 . ?
C3B C4 1.428(7) . ?
C3B C5 1.327(7) . ?
C5 H5 0.9400 . ?
C5 C9 1.331(7) . ?
C6 C6 1.426(9) 2_656 ?
C6 C7 1.392(9) . ?
C7 H7 0.9400 . ?
C7 C8 1.392(10) . ?
C8 H8 0.939(10) . ?
C8 C10 1.308(9) . ?
C9 H9 0.9400 . ?
C9A C10A 1.426(17) . ?
C9B C10B 1.40(4) . ?
C10 H10 0.9400 . ?
C10A C11A 1.431(13) . ?
C10A C12A 1.383(8) . ?
C10B C11B 1.44(3) . ?
C10B C12B 1.373(18) . ?
C12A C13A 1.459(11) . ?
C12A C17A 1.441(11) . ?
C12B C13B 1.37(3) . ?
C12B C17B 1.43(3) . ?
C13A H13A 0.9400 . ?
C13A C14A 1.350(7) . ?
C13B H13B 0.9400 . ?
C13B C14B 1.327(16) . ?
C14A H14A 0.9400 . ?
C14A C15A 1.411(13) . ?
C14B H14B 0.9400 . ?
C14B C15B 1.51(3) . ?
C15A C16A 1.437(9) . ?
C15A C18A 1.390(8) . ?
C15B C16B 1.42(2) . ?
C15B C18B 1.330(16) . ?
C16A H16A 0.9400 . ?
C16A C17A 1.356(8) . ?
C16B H16B 0.9400 . ?
C16B C17B 1.326(18) . ?
C17A H17A 0.9400 . ?
C17B H17B 0.9400 . ?
C18A C19A 1.445(11) . ?
C18A C20A 1.402(12) . ?
C18B C19B 1.41(3) . ?
C18B C20B 1.54(3) . ?
C21 C22 1.412(16) . ?
C22 C23 1.420(17) . ?
C22 C24 1.402(12) . ?
C24 C25 1.441(15) . ?
C24 C29 1.439(15) . ?
C25 H25 0.9400 . ?
C25 C26 1.341(12) . ?
C26 H26 0.9400 . ?
C26 C27 1.436(13) . ?
C27 C28 1.444(16) . ?
C27 C30 1.365(13) . ?
C28 H28 0.9400 . ?
C28 C29 1.357(13) . ?
C29 H29 0.9400 . ?
C30 C31 1.419(19) . ?
C30 C32 1.428(17) . ?

loop_
_geom_torsion_atom_site_label_1
_geom_torsion_atom_site_label_2
_geom_torsion_atom_site_label_3
_geom_torsion_atom_site_label_4
_geom_torsion
_geom_torsion_site_symmetry_1
_geom_torsion_site_symmetry_2
_geom_torsion_site_symmetry_3
_geom_torsion_site_symmetry_4
_geom_torsion_publ_flag
Fe1 N1 N2 C8 178.4(4) . . . . ?
Fe1 N1 C6 S2 179.9(3) . . . . ?
Fe1 N1 C6 C6 1.9(6) . . . 2_656 ?
Fe1 N1 C6 C7 179.5(11) . . . . ?
Fe1 N1 C10 C8 178.4(4) . . . . ?
Fe1 N3 N5B C5 177.5(4) . . . . ?
Fe1 N3 C4 S1A -172.1(3) . . . . ?
Fe1 N3 C4 C1 2.0(5) . . . . ?
Fe1 N3 C4 C3B 177.3(5) . . . . ?
Fe1 N3 C9 C5 177.5(4) . . . . ?
Fe1 N4 N5A C2 172.9(4) . . . . ?
Fe1 N4 C1 S1B -172.6(3) . . . . ?
Fe1 N4 C1 C3 -172.8(8) . . . . ?
Fe1 N4 C1 C4 3.5(5) . . . . ?
Fe1 N4 C1B C2 172.9(4) . . . . ?
S1B C1 C4 N3 171.9(4) . . . . ?
S1B C1 C4 C3B -1.2(12) . . . . ?
N1 C6 C7 C8 3(2) . . . . ?
N2 N1 C6 C6 179.4(5) . . . 2_656 ?
N3 N5B C5 S1A -4.4(8) . . . . ?
N4 N5A C2 C3 -2.6(10) . . . . ?
N4 C1 C3 C2 -3.1(14) . . . . ?
N4 C1 C4 S1A 170.4(4) . . . . ?
N4 C1 C4 N3 -3.8(7) . . . . ?
N4 C1 C4 C3B -176.8(9) . . . . ?
N4 C1B C2 S1B -2.7(6) . . . . ?
N5A N4 C1 C3 1.4(9) . . . . ?
N5A N4 C1 C4 177.7(4) . . . . ?
N5A C2 C3 C1 3.4(14) . . . . ?
N5B N3 C4 S1A 6.9(6) . . . . ?
N5B N3 C4 C1 -178.9(4) . . . . ?
C1 S1B C2 C1B 3.0(5) . . . . ?
C1 N4 N5A C2 0.7(6) . . . . ?
C1 N4 C1B C2 0.7(6) . . . . ?
C1B N4 C1 S1B 1.7(5) . . . . ?
C1B N4 C1 C4 177.7(4) . . . . ?
C2 S1B C1 N4 -2.7(5) . . . . ?
C2 S1B C1 C4 -178.4(5) . . . . ?
C3 C1 C4 S1A -14.9(14) . . . . ?
C3 C1 C4 N3 170.9(12) . . . . ?
C3B C5 C9 N3 5.8(9) . . . . ?
C4 S1A C5 N5B 6.4(6) . . . . ?
C4 N3 N5B C5 -1.3(7) . . . . ?
C4 N3 C9 C5 -1.3(7) . . . . ?
C4 C1 C3 C2 -178.2(6) . . . . ?
C4 C3B C5 C9 -8.2(10) . . . . ?
C5 S1A C4 N3 -7.6(5) . . . . ?
C5 S1A C4 C1 178.4(5) . . . . ?
C5 C3B C4 N3 7.6(10) . . . . ?
C5 C3B C4 C1 -178.8(7) . . . . ?
C6 N1 N2 C8 2.3(6) . . . . ?
C6 N1 C10 C8 2.3(6) . . . . ?
C6 C6 C7 C8 -179.8(8) 2_656 . . . ?
C8 S2 C6 N1 2.1(5) . . . . ?
C8 S2 C6 C6 179.8(6) . . . 2_656 ?
C9 N3 C4 C1 -178.9(4) . . . . ?
C9 N3 C4 C3B -3.6(7) . . . . ?
C9A C10A C12A C13A 2.0(15) . . . . ?
C9A C10A C12A C17A -179.1(11) . . . . ?
C9B C10B C12B C13B -1(4) . . . . ?
C9B C10B C12B C17B -178(2) . . . . ?
C10 N1 C6 C6 179.4(5) . . . 2_656 ?
C10A C12A C13A C14A 179.6(9) . . . . ?
C10A C12A C17A C16A 178.6(9) . . . . ?
C10B C12B C13B C14B -178(2) . . . . ?
C10B C12B C17B C16B -178(2) . . . . ?
C11A C10A C12A C13A 179.9(10) . . . . ?
C11A C10A C12A C17A -1.2(14) . . . . ?
C11B C10B C12B C13B -175(2) . . . . ?
C11B C10B C12B C17B 8(3) . . . . ?
C12A C13A C14A C15A -0.1(15) . . . . ?
C12B C13B C14B C15B 0(4) . . . . ?
C13A C12A C17A C16A -2.5(13) . . . . ?
C13A C14A C15A C16A 1.3(14) . . . . ?
C13A C14A C15A C18A 178.5(9) . . . . ?
C13B C12B C17B C16B 5(3) . . . . ?
C13B C14B C15B C16B -1(3) . . . . ?
C13B C14B C15B C18B -179(2) . . . . ?
C14A C15A C16A C17A -3.2(13) . . . . ?
C14A C15A C18A C19A 3.1(15) . . . . ?
C14A C15A C18A C20A -178.2(9) . . . . ?
C14B C15B C16B C17B 4(3) . . . . ?
C14B C15B C18B C19B 1(4) . . . . ?
C14B C15B C18B C20B -179.5(17) . . . . ?
C15A C16A C17A C12A 3.8(14) . . . . ?
C15B C16B C17B C12B -6(3) . . . . ?
C16A C15A C18A C19A -179.8(9) . . . . ?
C16A C15A C18A C20A -1.0(14) . . . . ?
C16B C15B C18B C19B -177(2) . . . . ?
C16B C15B C18B C20B 3(3) . . . . ?
C17A C12A C13A C14A 0.6(14) . . . . ?
C17B C12B C13B C14B -1(4) . . . . ?
C18A C15A C16A C17A 179.5(9) . . . . ?
C18B C15B C16B C17B -178(2) . . . . ?
C21 C22 C24 C25 -4.6(18) . . . . ?
C21 C22 C24 C29 175.5(10) . . . . ?
C22 C24 C25 C26 179.0(12) . . . . ?
C22 C24 C29 C28 -179.7(13) . . . . ?
C23 C22 C24 C25 -179.9(11) . . . . ?
C23 C22 C24 C29 0.2(18) . . . . ?
C24 C25 C26 C27 1(2) . . . . ?
C25 C24 C29 C28 0.4(16) . . . . ?
C25 C26 C27 C28 -1.0(18) . . . . ?
C25 C26 C27 C30 -179.3(12) . . . . ?
C26 C27 C28 C29 0.3(19) . . . . ?
C26 C27 C30 C31 1.2(16) . . . . ?
C26 C27 C30 C32 -179.1(10) . . . . ?
C27 C28 C29 C24 0(2) . . . . ?
C28 C27 C30 C31 -177.0(11) . . . . ?
C28 C27 C30 C32 2.7(16) . . . . ?
C29 C24 C25 C26 -1.1(16) . . . . ?
C30 C27 C28 C29 178.6(12) . . . . ?

loop_
_exptl_oxdiff_crystal_face_indexfrac_h
_exptl_oxdiff_crystal_face_indexfrac_k
_exptl_oxdiff_crystal_face_indexfrac_l
_exptl_oxdiff_crystal_face_x
_exptl_oxdiff_crystal_face_y
_exptl_oxdiff_crystal_face_z
-1.0034 1.0004 -0.0054 0.0089 -0.0592 0.0453
0.0035 -0.9999 1.0064 -0.0182 0.0836 -0.0049
0.9999 -0.0005 -1.0010 0.0093 -0.0244 -0.0404
-2.0071 2.0000 -1.0115 0.0456 -0.1399 0.0605
2.0071 -2.0000 1.0115 -0.0456 0.1399 -0.0605
-0.9963 -0.9993 2.0073 -0.0276 0.1080 0.0355
2.0038 -0.9994 1.0058 -0.0551 0.0778 -0.0253
1.0039 -0.9989 2.0068 -0.0644 0.1021 0.0151
-1.0039 0.9989 -2.0068 0.0644 -0.1021 -0.0151
-2.0040 0.9987 -2.0065 0.0829 -0.0992 -0.0049
2.0040 -0.9987 2.0065 -0.0829 0.0992 0.0049
-0.0003 -0.0008 -1.0007 0.0278 -0.0214 -0.0302
1.0006 0.0017 2.0012 -0.0740 0.0400 0.0502
-1.0006 -0.0017 -2.0012 0.0740 -0.0400 -0.0502
-1.0004 -0.0010 -1.0005 0.0462 -0.0185 -0.0200
2.0005 0.0012 1.0002 -0.0647 0.0156 0.0098
-2.0005 -0.0012 -1.0002 0.0647 -0.0156 -0.0098
-1.0001 -0.0002 0.0003 0.0184 0.0029 0.0102
1.0001 0.0002 -0.0003 -0.0184 -0.0029 -0.0102
0.0028 -1.0021 -1.9958 0.0651 0.0193 -0.0955
-0.0028 1.0021 1.9958 -0.0651 -0.0193 0.0955
-0.9973 -1.0023 -1.9955 0.0835 0.0222 -0.0853
1.9975 1.0026 1.9953 -0.1020 -0.0251 0.0751
1.9972 1.0018 0.9946 -0.0742 -0.0466 0.0449
-2.0030 1.0017 1.9963 -0.0282 -0.0134 0.1159
2.0030 -1.0017 -1.9963 0.0282 0.0134 -0.1159
-2.0000 0.0003 1.0012 0.0091 0.0273 0.0506
2.0000 -0.0003 -1.0012 -0.0091 -0.0273 -0.0506
-1.9969 -1.0010 0.0062 0.0464 0.0680 -0.0147
1.9969 1.0010 -0.0062 -0.0464 -0.0680 0.0147
